data_9009881
loop_
_publ_author_name
'Marezio, M.'
'Remeika, J. P.'

_publ_section_title
;Polymorphism of LiMO2 compounds and high-pressure single-crystal synthesis of
 LiBO2 Note: this is the gamma phase, synthesized at 15 kbar and 950 C
;
_journal_name_full 'Journal of Chemical Physics'
_journal_page_first 3348
_journal_page_last 3353
_journal_paper_doi 10.1063/1.1727236
_journal_volume 44
_journal_year 1966
_chemical_formula_structural LiBO2
_chemical_formula_sum 'B Li O2'
_space_group_crystal_system tetragonal
_space_group_IT_number 122
_space_group_name_Hall 'I -4 2bw'
_space_group_name_H-M_alt 'I -4 2 d'
_symmetry_space_group_name_H-M 'I -4 2 d'
_cell_angle_alpha 90
_cell_angle_beta 90
_cell_angle_gamma 90
_cell_formula_units_Z 4
_cell_length_a 4.1961
_cell_length_b 4.1961
_cell_length_c 6.5112
_cell_volume 114.644
_database_code_amcsd 0012985
_exptl_crystal_density_diffrn 2.882
_exptl_crystal_pressure_history 'synthesized at 15 kbar'
_exptl_crystal_thermal_history 'synthesized at 15 kbar and 950 C'
_cod_depositor_comments
;
 Adding the _cell_formula_units_Z data item and updating the space group
 information.

 Antanas Vaitkus,
 2018-01-15
;
_cod_original_formula_sum 'Li B O2'
_cod_database_code 9009881
_amcsd_formula_title LiBO2

loop_
_space_group_symop_id
_space_group_symop_operation_xyz
1 x,y,z
2 1/2+x,1/2+y,1/2+z
3 1/2-y,-x,3/4+z
4 -y,1/2-x,1/4+z
5 y,-x,-z
6 1/2+y,1/2-x,1/2-z
7 -x,1/2+y,1/4-z
8 1/2-x,+y,3/4-z
9 -x,-y,z
10 1/2-x,1/2-y,1/2+z
11 1/2+y,x,3/4+z
12 +y,1/2+x,1/4+z
13 -y,x,-z
14 1/2-y,1/2+x,1/2-z
15 x,1/2-y,1/4-z
16 1/2+x,-y,3/4-z

loop_
_atom_site_aniso_label
_atom_site_aniso_U_11
_atom_site_aniso_U_22
_atom_site_aniso_U_33
_atom_site_aniso_U_12
_atom_site_aniso_U_13
_atom_site_aniso_U_23
Li 0.01017 0.01017 0.02255 0.00000 0.00000 0.00000
B 0.00348 0.00348 0.00322 0.00000 0.00000 0.00000
O 0.00348 0.00384 0.00558 0.00000 0.00000 -0.00042

loop_
_atom_site_label
_atom_site_fract_x
_atom_site_fract_y
_atom_site_fract_z
Li 0.00000 0.00000 0.50000
B 0.00000 0.00000 0.00000
O 0.15740 0.25000 0.12500

loop_
_cod_related_entry_id
_cod_related_entry_database
_cod_related_entry_code
1 AMCSD 0012985
